data_1551443
loop_
_publ_author_name
'Benaicha, Bouabdellah'
'Van Do, Khanh'
'Yangui, Aymen'
'Pittala, Narsimhulu'
'Lusson, Alain'
'Sy, Mouhamadou'
'Bouchez, Guillaume'
'Fourati, Houcem'
'G\'omez-Garc\'ia, Carlos J.'
'Triki, Smail'
'Boukheddaden, Kamel'

_publ_section_title
;
 Interplay between spin-crossover and luminescence in a multifunctional
 single crystal iron(ii) complex: towards a new generation of molecular
 sensors
;
_journal_name_full 'Chemical Science'
_journal_paper_doi 10.1039/C9SC02331C
_journal_year 2019
_chemical_formula_sum 'C54 H33 Fe0.5 N18 O6 S'
_chemical_formula_weight 1089.97
_space_group_IT_number 14
_space_group_name_Hall '-P 2ybc'
_space_group_name_H-M_alt 'P 1 21/c 1'
_symmetry_cell_setting monoclinic
_symmetry_Int_Tables_number 14
_symmetry_space_group_name_Hall '-P 2ybc'
_symmetry_space_group_name_H-M 'P 1 21/c 1'
_atom_sites_solution_hydrogens geom
_audit_creation_date 2017-07-25T12:24:33-00:00
_audit_creation_method 'WinGX routine CIF_UPDATE'
_audit_update_record
;
2017-07-27 deposited with the CCDC.    2019-06-14 downloaded from the CCDC.
;
_cell_angle_alpha 90
_cell_angle_beta 90.122(7)
_cell_angle_gamma 90
_cell_formula_units_Z 4
_cell_length_a 9.0646(7)
_cell_length_b 16.0413(11)
_cell_length_c 35.656(2)
_cell_measurement_reflns_used 3541
_cell_measurement_temperature 296(2)
_cell_measurement_theta_max 22.101
_cell_measurement_theta_min 3.624
_cell_volume 5184.7(6)
_computing_cell_refinement
;
        CrysAlisPro, Agilent Technologies,
        Version 1.171.37.34i (release 04-08-2014 CrysAlis171 .NET)
        (compiled Aug  4 2014,14:34:23)
;
_computing_data_collection
;
        CrysAlisPro, Agilent Technologies,
        Version 1.171.37.34i (release 04-08-2014 CrysAlis171 .NET)
        (compiled Aug  4 2014,14:34:23)
;
_computing_data_reduction
;
        CrysAlisPro, Agilent Technologies,
        Version 1.171.37.34i (release 04-08-2014 CrysAlis171 .NET)
        (compiled Aug  4 2014,14:34:23)
;
_computing_structure_refinement 'SHELXL-2016/6 (Sheldrick, 2016)'
_diffrn_ambient_temperature 296(2)
_diffrn_detector 'CCD plate'
_diffrn_detector_area_resol_mean 8.3622
_diffrn_detector_type 'Sapphire2, large Be window'
_diffrn_measured_fraction_theta_full 0.945
_diffrn_measured_fraction_theta_max 0.797
_diffrn_measurement_device 'four-circle diffractometer'
_diffrn_measurement_device_type 'oxford xcalibur ccd'
_diffrn_measurement_method '\p scan'
_diffrn_orient_matrix_UB_11 -0.0112067
_diffrn_orient_matrix_UB_12 0.0090405
_diffrn_orient_matrix_UB_13 -0.0192681
_diffrn_orient_matrix_UB_21 -0.0427163
_diffrn_orient_matrix_UB_22 -0.0368021
_diffrn_orient_matrix_UB_23 -0.0019062
_diffrn_orient_matrix_UB_31 -0.0646118
_diffrn_orient_matrix_UB_32 0.0227869
_diffrn_orient_matrix_UB_33 0.0045469
_diffrn_radiation_monochromator graphite
_diffrn_radiation_probe x-ray
_diffrn_radiation_type MoK\a
_diffrn_radiation_wavelength 0.71073
_diffrn_reflns_av_R_equivalents 0.0942
_diffrn_reflns_av_unetI/netI 0.1251
_diffrn_reflns_Laue_measured_fraction_full 0.945
_diffrn_reflns_Laue_measured_fraction_max 0.797
_diffrn_reflns_limit_h_max 11
_diffrn_reflns_limit_h_min -10
_diffrn_reflns_limit_k_max 14
_diffrn_reflns_limit_k_min -21
_diffrn_reflns_limit_l_max 45
_diffrn_reflns_limit_l_min -25
_diffrn_reflns_number 24763
_diffrn_reflns_point_group_measured_fraction_full 0.945
_diffrn_reflns_point_group_measured_fraction_max 0.797
_diffrn_reflns_theta_full 25.242
_diffrn_reflns_theta_max 29.325
_diffrn_reflns_theta_min 3.417
_diffrn_source 'Enhance (Mo) X-ray Source'
_exptl_absorpt_coefficient_mu 0.267
_exptl_absorpt_correction_T_max 1
_exptl_absorpt_correction_T_min 0.90635
_exptl_absorpt_correction_type multi-scan
_exptl_absorpt_process_details
;
        CrysAlisPro, Agilent Technologies,
        Version 1.171.37.34i (release 04-08-2014 CrysAlis171 .NET)
        (compiled Aug  4 2014,14:34:23)
        Empirical absorption correction using spherical harmonics,
 implemented in SCALE3 ABSPACK scaling algorithm.
;
_exptl_crystal_colour colorless
_exptl_crystal_density_diffrn 1.396
_exptl_crystal_density_meas ?
_exptl_crystal_description prism
_exptl_crystal_F_000 2240
_exptl_crystal_size_max 0.28
_exptl_crystal_size_mid 0.12
_exptl_crystal_size_min 0.09
_refine_diff_density_max 0.407
_refine_diff_density_min -0.548
_refine_diff_density_rms 0.126
_refine_ls_extinction_method none
_refine_ls_goodness_of_fit_ref 1.105
_refine_ls_hydrogen_treatment noref
_refine_ls_matrix_type full
_refine_ls_number_parameters 721
_refine_ls_number_reflns 11340
_refine_ls_number_restraints 0
_refine_ls_restrained_S_all 1.105
_refine_ls_R_factor_all 0.2196
_refine_ls_R_factor_gt 0.1074
_refine_ls_shift/su_max 0.001
_refine_ls_shift/su_mean 0
_refine_ls_structure_factor_coef Fsqd
_refine_ls_weighting_details 'w=1/[\s^2^(Fo^2^)+(0.1100P)^2^+0.2531P] where P=(Fo^2^+2Fc^2^)/3'
_refine_ls_weighting_scheme calc
_refine_ls_wR_factor_gt 0.2252
_refine_ls_wR_factor_ref 0.2889
_reflns_Friedel_coverage 0
_reflns_number_gt 5194
_reflns_number_total 11340
_reflns_threshold_expression 'I > 2\s(I)'
_cod_data_source_file c9sc02331c2.cif
_cod_data_source_block dc296k
_cod_depositor_comments
;
The following automatic conversions were performed:

'_exptl_crystal_density_meas' value 'not measured' was changed to '?'
- the value is perceived as not measured.

Automatic conversion script
Id: cif_fix_values 4973 2017-02-22 13:04:09Z antanas 
;
_cod_original_cell_volume 5184.6(6)
_cod_original_sg_symbol_H-M 'P 21/c'
_cod_original_formula_sum 'C54 H33 Fe0.50 N18 O6 S'
_cod_database_code 1551443
_shelx_estimated_absorpt_t_min 0.929
_shelx_estimated_absorpt_t_max 0.976

loop_
_symmetry_equiv_pos_as_xyz
'x, y, z'
'-x, y+1/2, -z+1/2'
'-x, -y, -z'
'x, -y-1/2, z-1/2'

loop_
_atom_site_label
_atom_site_type_symbol
_atom_site_fract_x
_atom_site_fract_y
_atom_site_fract_z
_atom_site_U_iso_or_equiv
_atom_site_adp_type
_atom_site_occupancy
_atom_site_site_symmetry_order
_atom_site_calc_flag
_atom_site_refinement_flags_posn
_atom_site_refinement_flags_adp
_atom_site_refinement_flags_occupancy
C1 C 0.2293(6) -0.1478(3) -0.00371(15) 0.0404(13) Uani 1 1 d . . .
H1 H 0.278171 -0.130786 0.017935 0.048 Uiso 1 1 calc R U .
C2 C 0.1556(7) -0.2213(4) -0.05047(17) 0.0605(18) Uani 1 1 d . . .
H2 H 0.143923 -0.265367 -0.067174 0.073 Uiso 1 1 calc R U .
C3 C 0.4943(6) -0.2728(4) -0.02331(16) 0.0427(13) Uani 1 1 d . . .
C4 C 0.6012(6) -0.3324(3) -0.00905(16) 0.0437(14) Uani 1 1 d . . .
C5 C 0.7447(7) -0.3307(4) -0.0215(2) 0.0608(18) Uani 1 1 d . . .
H5 H 0.772748 -0.292027 -0.039528 0.073 Uiso 1 1 calc R U .
C6 C 0.8476(8) -0.3859(5) -0.0072(2) 0.073(2) Uani 1 1 d . . .
H6 H 0.943706 -0.384944 -0.01632 0.088 Uiso 1 1 calc R U .
C7 C 0.8105(9) -0.4413(4) 0.0196(2) 0.072(2) Uani 1 1 d . . .
H7 H 0.88237 -0.476759 0.029249 0.086 Uiso 1 1 calc R U .
C8 C 0.6648(8) -0.4467(4) 0.03348(18) 0.0565(17) Uani 1 1 d . . .
C9 C 0.6198(11) -0.5038(4) 0.0609(2) 0.077(2) Uani 1 1 d . . .
H9 H 0.688589 -0.541096 0.070576 0.092 Uiso 1 1 calc R U .
C10 C 0.4786(11) -0.5066(4) 0.0738(2) 0.079(2) Uani 1 1 d . . .
H10 H 0.452754 -0.544404 0.09246 0.094 Uiso 1 1 calc R U .
C11 C 0.3738(9) -0.4532(4) 0.05915(18) 0.0646(19) Uani 1 1 d . . .
H11 H 0.276722 -0.455935 0.067462 0.077 Uiso 1 1 calc R U .
C12 C 0.4130(7) -0.3958(3) 0.03225(15) 0.0444(14) Uani 1 1 d . . .
C13 C 0.3013(7) -0.3380(4) 0.01784(16) 0.0454(14) Uani 1 1 d . . .
C14 C 0.5577(7) -0.3914(3) 0.01878(16) 0.0441(14) Uani 1 1 d . . .
C15 C 0.2358(6) 0.0715(4) 0.05658(15) 0.0397(13) Uani 1 1 d . . .
H15 H 0.271862 0.109849 0.039312 0.048 Uiso 1 1 calc R U .
C16 C 0.1984(7) 0.0040(4) 0.10720(16) 0.0552(16) Uani 1 1 d . . .
H16 H 0.202704 -0.012777 0.132144 0.066 Uiso 1 1 calc R U .
C17 C 0.3308(8) 0.1966(4) 0.12371(16) 0.0504(15) Uani 1 1 d . . .
C18 C 0.4493(8) 0.2477(4) 0.14085(15) 0.0497(16) Uani 1 1 d . . .
C19 C 0.4160(9) 0.3262(4) 0.15334(17) 0.0656(19) Uani 1 1 d . . .
H19 H 0.319977 0.346264 0.151686 0.079 Uiso 1 1 calc R U .
C20 C 0.5305(13) 0.3769(5) 0.1690(2) 0.086(3) Uani 1 1 d . . .
H20 H 0.509606 0.430802 0.176997 0.103 Uiso 1 1 calc R U .
C21 C 0.6690(12) 0.3465(5) 0.1721(2) 0.084(3) Uani 1 1 d . . .
H21 H 0.741625 0.379809 0.182872 0.1 Uiso 1 1 calc R U .
C22 C 0.7068(9) 0.2672(4) 0.15977(17) 0.0622(19) Uani 1 1 d . . .
C23 C 0.8518(9) 0.2345(6) 0.1617(2) 0.076(2) Uani 1 1 d . . .
H23 H 0.927514 0.267453 0.17121 0.092 Uiso 1 1 calc R U .
C24 C 0.8811(9) 0.1583(6) 0.1504(2) 0.077(2) Uani 1 1 d . . .
H24 H 0.976561 0.137743 0.152826 0.093 Uiso 1 1 calc R U .
C25 C 0.7725(7) 0.1077(5) 0.13471(17) 0.0634(18) Uani 1 1 d . . .
H25 H 0.796052 0.054275 0.126518 0.076 Uiso 1 1 calc R U .
C26 C 0.6312(7) 0.1366(4) 0.13140(15) 0.0459(15) Uani 1 1 d . . .
C27 C 0.5182(7) 0.0835(4) 0.11300(16) 0.0454(14) Uani 1 1 d . . .
C28 C 0.5948(7) 0.2163(4) 0.14393(15) 0.0478(15) Uani 1 1 d . . .
C29 C 0.2334(6) 0.0785(3) -0.05484(14) 0.0399(13) Uani 1 1 d . . .
H29 H 0.277729 0.027265 -0.059549 0.048 Uiso 1 1 calc R U .
C30 C 0.1768(7) 0.2081(4) -0.05674(17) 0.0499(15) Uani 1 1 d . . .
H30 H 0.176184 0.264174 -0.06341 0.06 Uiso 1 1 calc R U .
C31 C 0.3191(7) 0.1428(4) -0.13742(15) 0.0444(14) Uani 1 1 d . . .
C32 C 0.4306(7) 0.1552(4) -0.16658(15) 0.0452(14) Uani 1 1 d . . .
C33 C 0.3928(8) 0.1430(5) -0.20319(17) 0.070(2) Uani 1 1 d . . .
H33 H 0.297388 0.126205 -0.209173 0.084 Uiso 1 1 calc R U .
C34 C 0.4946(10) 0.1554(6) -0.2317(2) 0.089(3) Uani 1 1 d . . .
H34 H 0.466929 0.147137 -0.256518 0.107 Uiso 1 1 calc R U .
C35 C 0.6322(10) 0.1791(5) -0.2236(2) 0.081(2) Uani 1 1 d . . .
H35 H 0.699174 0.186489 -0.242983 0.097 Uiso 1 1 calc R U .
C36 C 0.6790(7) 0.1933(4) -0.18604(19) 0.0571(17) Uani 1 1 d . . .
C37 C 0.8218(8) 0.2190(5) -0.1757(2) 0.073(2) Uani 1 1 d . . .
H37 H 0.891274 0.227671 -0.194486 0.088 Uiso 1 1 calc R U .
C38 C 0.8626(8) 0.2316(4) -0.1391(2) 0.071(2) Uani 1 1 d . . .
H38 H 0.957936 0.248532 -0.133145 0.085 Uiso 1 1 calc R U .
C39 C 0.7581(7) 0.2186(4) -0.11092(19) 0.0553(16) Uani 1 1 d . . .
H39 H 0.785257 0.226479 -0.086008 0.066 Uiso 1 1 calc R U .
C40 C 0.6176(6) 0.1947(3) -0.11904(16) 0.0423(14) Uani 1 1 d . . .
C41 C 0.5089(6) 0.1830(3) -0.08902(16) 0.0425(14) Uani 1 1 d . . .
C42 C 0.5753(6) 0.1808(3) -0.15672(16) 0.0431(14) Uani 1 1 d . . .
C43 C 0.3351(10) 0.3548(4) 0.8497(2) 0.073(2) Uani 1 1 d . . .
C44 C 0.4278(9) 0.3815(4) 0.81959(19) 0.0657(19) Uani 1 1 d . . .
C45 C 0.5713(12) 0.4079(5) 0.8306(2) 0.079(2) Uani 1 1 d . . .
C46 C 0.3780(7) 0.3857(4) 0.78224(18) 0.0578(17) Uani 1 1 d . . .
C47 C 0.4664(8) 0.4017(4) 0.75156(19) 0.0652(19) Uani 1 1 d . . .
C48 C 0.6228(11) 0.3897(5) 0.7513(2) 0.084(2) Uani 1 1 d . . .
C49 C 0.4062(8) 0.4305(4) 0.71753(19) 0.0647(19) Uani 1 1 d . . .
C50 C 0.1598(11) 0.3100(6) 0.7388(3) 0.115(3) Uani 1 1 d . . .
H50A H 0.239612 0.270802 0.737701 0.172 Uiso 1 1 calc R U .
H50B H 0.15738 0.3422 0.71611 0.172 Uiso 1 1 calc R U .
H50C H 0.06825 0.280594 0.741585 0.172 Uiso 1 1 calc R U .
C51 C 0.0201(10) 0.5558(7) 0.8866(3) 0.100(3) Uani 1 1 d . . .
C52 C 0.0033(14) 0.4890(8) 0.8607(4) 0.179(6) Uani 1 1 d . . .
H52A H 0.08927 0.485502 0.845148 0.268 Uiso 1 1 calc R U .
H52B H -0.082109 0.498603 0.84538 0.268 Uiso 1 1 calc R U .
H52C H -0.008589 0.43767 0.874269 0.268 Uiso 1 1 calc R U .
C53 C 0.9877(12) 0.5718(6) 0.7458(3) 0.102(3) Uani 1 1 d . . .
C54 C 0.9910(10) 0.5221(6) 0.7132(3) 0.099(3) Uani 1 1 d . . .
H54A H 0.980733 0.556954 0.691434 0.149 Uiso 1 1 calc R U .
H54B H 0.911268 0.482699 0.713873 0.149 Uiso 1 1 calc R U .
H54C H 1.083126 0.492721 0.711993 0.149 Uiso 1 1 calc R U .
N1 N 0.1326(5) -0.1044(3) -0.02150(12) 0.0404(11) Uani 1 1 d . . .
N2 N 0.1437(5) 0.0139(3) 0.04906(11) 0.0375(11) Uani 1 1 d . . .
N3 N 0.1313(5) 0.0917(3) -0.03007(12) 0.0397(11) Uani 1 1 d . . .
N4 N 0.0846(6) -0.1512(3) -0.05207(14) 0.0586(14) Uani 1 1 d . . .
N5 N 0.1197(6) -0.0321(3) 0.08181(13) 0.0554(14) Uani 1 1 d . . .
N6 N 0.0943(6) 0.1754(3) -0.03127(14) 0.0520(13) Uani 1 1 d . . .
N7 N 0.2492(5) -0.2209(3) -0.02090(13) 0.0454(12) Uani 1 1 d . . .
N8 N 0.3483(5) -0.2828(3) -0.01061(12) 0.0414(11) Uani 1 1 d . . .
N9 N 0.2735(5) 0.0690(3) 0.09298(12) 0.0385(11) Uani 1 1 d . . .
N10 N 0.3784(5) 0.1185(3) 0.11071(12) 0.0378(11) Uani 1 1 d . . .
N11 N 0.2647(5) 0.1493(3) -0.07244(11) 0.0373(11) Uani 1 1 d . . .
N12 N 0.3679(5) 0.1597(3) -0.10084(12) 0.0382(11) Uani 1 1 d . . .
N13 N 0.2678(9) 0.3342(4) 0.87500(19) 0.100(2) Uani 1 1 d . . .
N14 N 0.6801(11) 0.4325(6) 0.8421(3) 0.138(4) Uani 1 1 d . . .
N15 N 0.7470(10) 0.3763(6) 0.7494(2) 0.130(3) Uani 1 1 d . . .
N16 N 0.3571(9) 0.4551(4) 0.69043(19) 0.094(2) Uani 1 1 d . . .
N17 N 0.0388(13) 0.6047(6) 0.9078(3) 0.144(4) Uani 1 1 d . . .
N18 N 0.9839(14) 0.6131(6) 0.7701(3) 0.162(5) Uani 1 1 d . . .
O1 O 0.5205(5) -0.2159(3) -0.04486(12) 0.0649(12) Uani 1 1 d . . .
O2 O 0.1729(5) -0.3358(3) 0.02771(13) 0.0666(13) Uani 1 1 d . . .
O3 O 0.5407(4) 0.0147(3) 0.10056(12) 0.0612(12) Uani 1 1 d . . .
O4 O 0.2049(5) 0.2175(3) 0.11976(15) 0.0790(15) Uani 1 1 d . . .
O5 O 0.1945(5) 0.1194(3) -0.14244(11) 0.0638(12) Uani 1 1 d . . .
O6 O 0.5355(4) 0.1923(3) -0.05583(11) 0.0549(11) Uani 1 1 d . . .
S1 S 0.1859(2) 0.37783(15) 0.77784(6) 0.0884(7) Uani 1 1 d . . .
Fe1 Fe 0 0 0 0.0346(3) Uani 1 2 d S . P

loop_
_atom_site_aniso_label
_atom_site_aniso_U_11
_atom_site_aniso_U_22
_atom_site_aniso_U_33
_atom_site_aniso_U_23
_atom_site_aniso_U_13
_atom_site_aniso_U_12
C1 0.036(3) 0.043(3) 0.042(3) -0.008(2) -0.005(3) 0.001(3)
C2 0.061(5) 0.070(5) 0.051(4) -0.017(3) -0.015(3) 0.016(4)
C3 0.038(4) 0.045(4) 0.044(3) -0.003(3) 0.003(3) -0.004(3)
C4 0.033(4) 0.047(4) 0.052(4) -0.005(3) -0.004(3) 0.006(3)
C5 0.041(4) 0.063(4) 0.079(5) -0.006(3) 0.002(3) 0.000(3)
C6 0.040(4) 0.073(5) 0.107(6) -0.023(4) 0.000(4) 0.012(4)
C7 0.061(5) 0.060(5) 0.094(6) -0.010(4) -0.018(4) 0.023(4)
C8 0.060(5) 0.057(4) 0.052(4) -0.003(3) -0.010(3) 0.015(3)
C9 0.108(7) 0.058(5) 0.063(5) -0.006(4) -0.026(5) 0.026(5)
C10 0.122(8) 0.058(5) 0.056(4) 0.012(3) -0.005(5) 0.007(5)
C11 0.080(5) 0.064(4) 0.049(4) 0.009(3) 0.003(4) -0.003(4)
C12 0.052(4) 0.037(3) 0.045(3) 0.000(2) 0.000(3) -0.001(3)
C13 0.038(4) 0.047(4) 0.052(4) 0.000(3) -0.003(3) -0.002(3)
C14 0.046(4) 0.039(3) 0.047(3) -0.005(2) -0.010(3) 0.001(3)
C15 0.028(3) 0.052(4) 0.039(3) 0.007(2) 0.000(2) -0.004(3)
C16 0.063(4) 0.066(4) 0.037(3) 0.013(3) -0.010(3) -0.014(4)
C17 0.048(4) 0.060(4) 0.043(3) 0.001(3) 0.005(3) 0.003(3)
C18 0.074(5) 0.040(4) 0.036(3) -0.001(2) 0.000(3) -0.005(3)
C19 0.091(6) 0.056(4) 0.050(4) 0.005(3) -0.002(4) -0.004(4)
C20 0.148(9) 0.051(5) 0.058(5) 0.001(3) -0.013(5) -0.032(6)
C21 0.113(8) 0.078(6) 0.060(5) 0.011(4) -0.019(5) -0.037(5)
C22 0.085(6) 0.053(4) 0.049(4) 0.002(3) -0.001(4) -0.033(4)
C23 0.060(6) 0.105(7) 0.064(5) 0.010(4) -0.019(4) -0.034(5)
C24 0.050(5) 0.102(7) 0.080(5) 0.011(5) -0.014(4) -0.017(5)
C25 0.042(4) 0.099(5) 0.049(4) -0.004(3) -0.002(3) -0.006(4)
C26 0.034(4) 0.065(4) 0.039(3) 0.000(3) 0.001(3) -0.003(3)
C27 0.036(4) 0.062(4) 0.039(3) -0.004(3) 0.007(3) -0.002(3)
C28 0.055(4) 0.060(4) 0.029(3) 0.007(2) 0.002(3) -0.015(3)
C29 0.041(4) 0.044(3) 0.034(3) 0.004(2) 0.006(3) 0.001(3)
C30 0.056(4) 0.036(3) 0.058(4) -0.002(3) 0.013(3) -0.001(3)
C31 0.039(4) 0.056(4) 0.038(3) 0.001(2) 0.001(3) 0.005(3)
C32 0.042(4) 0.057(4) 0.037(3) 0.003(2) 0.007(3) 0.007(3)
C33 0.064(5) 0.107(6) 0.040(4) 0.000(3) 0.003(3) -0.002(4)
C34 0.083(6) 0.146(8) 0.039(4) -0.001(4) 0.016(4) 0.006(6)
C35 0.088(7) 0.108(6) 0.047(4) 0.011(4) 0.026(4) 0.010(5)
C36 0.044(4) 0.068(4) 0.059(4) 0.016(3) 0.019(3) 0.001(3)
C37 0.050(5) 0.094(6) 0.077(6) 0.015(4) 0.029(4) 0.001(4)
C38 0.039(4) 0.080(5) 0.094(6) 0.007(4) 0.009(4) -0.010(4)
C39 0.040(4) 0.059(4) 0.067(4) 0.003(3) 0.008(3) 0.005(3)
C40 0.030(4) 0.048(3) 0.049(4) 0.008(2) 0.006(3) 0.004(3)
C41 0.038(4) 0.042(3) 0.048(4) 0.005(2) -0.001(3) 0.001(3)
C42 0.035(4) 0.047(3) 0.047(3) 0.006(2) 0.009(3) 0.010(3)
C43 0.099(6) 0.061(5) 0.059(5) 0.012(3) -0.003(4) 0.013(4)
C44 0.074(5) 0.072(5) 0.051(4) 0.011(3) -0.004(4) 0.009(4)
C45 0.090(7) 0.080(6) 0.069(5) -0.001(4) -0.008(5) 0.025(5)
C46 0.058(4) 0.068(4) 0.048(4) 0.008(3) -0.005(3) 0.006(3)
C47 0.066(5) 0.081(5) 0.048(4) 0.016(3) 0.004(4) 0.004(4)
C48 0.079(7) 0.102(6) 0.072(5) 0.016(4) 0.013(5) -0.004(6)
C49 0.071(5) 0.078(5) 0.045(4) 0.004(3) 0.008(4) 0.006(4)
C50 0.104(7) 0.102(7) 0.138(9) 0.002(6) -0.042(6) -0.031(6)
C51 0.071(6) 0.114(8) 0.116(9) -0.010(6) -0.001(6) 0.024(6)
C52 0.132(11) 0.150(11) 0.255(17) -0.088(11) -0.029(11) -0.009(9)
C53 0.112(8) 0.071(7) 0.122(9) -0.007(6) -0.044(7) -0.003(5)
C54 0.092(7) 0.095(7) 0.110(8) 0.012(5) -0.020(6) 0.018(5)
N1 0.033(3) 0.054(3) 0.035(3) 0.002(2) 0.004(2) 0.002(2)
N2 0.027(3) 0.049(3) 0.035(2) 0.0009(19) -0.0042(19) 0.000(2)
N3 0.038(3) 0.044(3) 0.038(3) 0.0023(19) 0.001(2) -0.004(2)
N4 0.058(4) 0.068(4) 0.049(3) -0.015(2) -0.011(3) 0.018(3)
N5 0.064(4) 0.060(3) 0.042(3) 0.011(2) -0.014(3) -0.025(3)
N6 0.057(3) 0.041(3) 0.058(3) 0.004(2) 0.025(3) 0.001(3)
N7 0.039(3) 0.057(3) 0.041(3) -0.001(2) 0.000(2) 0.004(2)
N8 0.035(3) 0.039(3) 0.050(3) 0.002(2) -0.001(2) 0.002(2)
N9 0.034(3) 0.041(3) 0.040(3) 0.0022(19) -0.002(2) -0.002(2)
N10 0.030(3) 0.045(3) 0.038(3) -0.0014(19) -0.002(2) -0.007(2)
N11 0.032(3) 0.046(3) 0.035(2) 0.0063(19) 0.003(2) -0.002(2)
N12 0.030(3) 0.051(3) 0.033(2) 0.0034(19) 0.005(2) -0.003(2)
N13 0.148(7) 0.087(5) 0.064(4) 0.022(3) 0.029(4) 0.010(5)
N14 0.106(7) 0.169(9) 0.138(8) -0.028(6) -0.044(6) -0.007(7)
N15 0.081(6) 0.195(9) 0.114(7) 0.031(6) 0.023(5) 0.012(6)
N16 0.124(6) 0.104(5) 0.054(4) 0.011(3) 0.001(4) 0.018(5)
N17 0.209(11) 0.124(8) 0.099(7) -0.023(5) -0.026(7) 0.024(7)
N18 0.215(12) 0.105(8) 0.166(11) -0.018(6) -0.061(9) 0.023(7)
O1 0.047(3) 0.081(3) 0.066(3) 0.023(2) 0.010(2) 0.004(2)
O2 0.039(3) 0.086(3) 0.075(3) 0.018(2) 0.008(2) -0.005(2)
O3 0.040(3) 0.069(3) 0.075(3) -0.023(2) 0.001(2) 0.005(2)
O4 0.044(3) 0.077(3) 0.116(4) -0.017(3) -0.001(3) 0.022(3)
O5 0.046(3) 0.098(3) 0.048(3) -0.004(2) -0.008(2) -0.013(3)
O6 0.044(3) 0.084(3) 0.037(2) -0.0034(19) -0.0063(19) 0.003(2)
S1 0.0675(15) 0.1231(18) 0.0745(14) 0.0130(12) -0.0014(11) -0.0023(13)
Fe1 0.0271(6) 0.0444(7) 0.0323(6) 0.0030(4) 0.0003(4) -0.0001(5)

loop_
_atom_type_symbol
_atom_type_description
_atom_type_scat_dispersion_real
_atom_type_scat_dispersion_imag
_atom_type_scat_source
C C 0.0033 0.0016 'International Tables Vol C Tables 4.2.6.8 and 6.1.1.4'
H H 0 0 'International Tables Vol C Tables 4.2.6.8 and 6.1.1.4'
N N 0.0061 0.0033 'International Tables Vol C Tables 4.2.6.8 and 6.1.1.4'
O O 0.0106 0.006 'International Tables Vol C Tables 4.2.6.8 and 6.1.1.4'
S S 0.1246 0.1234 'International Tables Vol C Tables 4.2.6.8 and 6.1.1.4'
Fe Fe 0.3463 0.8444 'International Tables Vol C Tables 4.2.6.8 and 6.1.1.4'

loop_
_geom_angle_atom_site_label_1
_geom_angle_atom_site_label_2
_geom_angle_atom_site_label_3
_geom_angle
_geom_angle_site_symmetry_1
_geom_angle_site_symmetry_3
N1 C1 N7 110.0(5) . .
N1 C1 H1 125 . .
N7 C1 H1 125 . .
N4 C2 N7 109.9(5) . .
N4 C2 H2 125.1 . .
N7 C2 H2 125.1 . .
O1 C3 N8 118.3(5) . .
O1 C3 C4 125.7(5) . .
N8 C3 C4 116.0(5) . .
C5 C4 C14 120.0(6) . .
C5 C4 C3 120.3(6) . .
C14 C4 C3 119.6(5) . .
C4 C5 C6 120.5(7) . .
C4 C5 H5 119.8 . .
C6 C5 H5 119.8 . .
C7 C6 C5 120.9(7) . .
C7 C6 H6 119.6 . .
C5 C6 H6 119.6 . .
C6 C7 C8 121.5(7) . .
C6 C7 H7 119.2 . .
C8 C7 H7 119.2 . .
C9 C8 C7 123.9(7) . .
C9 C8 C14 117.9(7) . .
C7 C8 C14 118.2(6) . .
C10 C9 C8 122.2(7) . .
C10 C9 H9 118.9 . .
C8 C9 H9 118.9 . .
C9 C10 C11 119.8(7) . .
C9 C10 H10 120.1 . .
C11 C10 H10 120.1 . .
C12 C11 C10 120.0(7) . .
C12 C11 H11 120 . .
C10 C11 H11 120 . .
C11 C12 C14 121.1(6) . .
C11 C12 C13 119.2(6) . .
C14 C12 C13 119.7(5) . .
O2 C13 N8 118.7(5) . .
O2 C13 C12 125.3(5) . .
N8 C13 C12 116.0(5) . .
C12 C14 C8 118.9(6) . .
C12 C14 C4 122.2(5) . .
C8 C14 C4 118.9(6) . .
N2 C15 N9 110.3(5) . .
N2 C15 H15 124.8 . .
N9 C15 H15 124.8 . .
N5 C16 N9 111.3(5) . .
N5 C16 H16 124.4 . .
N9 C16 H16 124.4 . .
O4 C17 N10 120.3(6) . .
O4 C17 C18 125.7(6) . .
N10 C17 C18 114.0(6) . .
C19 C18 C28 120.5(6) . .
C19 C18 C17 118.9(6) . .
C28 C18 C17 120.6(5) . .
C18 C19 C20 119.3(8) . .
C18 C19 H19 120.3 . .
C20 C19 H19 120.3 . .
C21 C20 C19 120.0(8) . .
C21 C20 H20 120 . .
C19 C20 H20 120 . .
C20 C21 C22 122.3(8) . .
C20 C21 H21 118.9 . .
C22 C21 H21 118.9 . .
C21 C22 C23 123.6(8) . .
C21 C22 C28 118.5(8) . .
C23 C22 C28 118.0(7) . .
C24 C23 C22 121.2(7) . .
C24 C23 H23 119.4 . .
C22 C23 H23 119.4 . .
C23 C24 C25 121.5(8) . .
C23 C24 H24 119.2 . .
C25 C24 H24 119.2 . .
C26 C25 C24 119.9(7) . .
C26 C25 H25 120.1 . .
C24 C25 H25 120.1 . .
C25 C26 C28 120.4(6) . .
C25 C26 C27 119.2(6) . .
C28 C26 C27 120.3(6) . .
O3 C27 N10 120.2(5) . .
O3 C27 C26 124.8(6) . .
N10 C27 C26 115.0(5) . .
C26 C28 C18 121.5(5) . .
C26 C28 C22 119.1(6) . .
C18 C28 C22 119.5(6) . .
N3 C29 N11 109.5(5) . .
N3 C29 H29 125.2 . .
N11 C29 H29 125.2 . .
N6 C30 N11 110.5(5) . .
N6 C30 H30 124.8 . .
N11 C30 H30 124.8 . .
O5 C31 N12 119.5(5) . .
O5 C31 C32 125.8(5) . .
N12 C31 C32 114.7(5) . .
C33 C32 C42 120.7(5) . .
C33 C32 C31 119.2(6) . .
C42 C32 C31 120.1(5) . .
C32 C33 C34 120.9(7) . .
C32 C33 H33 119.6 . .
C34 C33 H33 119.6 . .
C35 C34 C33 120.3(7) . .
C35 C34 H34 119.8 . .
C33 C34 H34 119.8 . .
C34 C35 C36 121.8(7) . .
C34 C35 H35 119.1 . .
C36 C35 H35 119.1 . .
C37 C36 C35 124.5(6) . .
C37 C36 C42 117.3(6) . .
C35 C36 C42 118.2(7) . .
C38 C37 C36 122.6(6) . .
C38 C37 H37 118.7 . .
C36 C37 H37 118.7 . .
C37 C38 C39 118.7(7) . .
C37 C38 H38 120.6 . .
C39 C38 H38 120.6 . .
C40 C39 C38 121.6(7) . .
C40 C39 H39 119.2 . .
C38 C39 H39 119.2 . .
C39 C40 C42 119.9(5) . .
C39 C40 C41 120.7(6) . .
C42 C40 C41 119.5(5) . .
O6 C41 N12 120.4(5) . .
O6 C41 C40 124.2(6) . .
N12 C41 C40 115.4(5) . .
C40 C42 C32 122.0(5) . .
C40 C42 C36 119.9(6) . .
C32 C42 C36 118.1(6) . .
N13 C43 C44 176.2(9) . .
C46 C44 C45 122.6(7) . .
C46 C44 C43 122.5(7) . .
C45 C44 C43 114.8(7) . .
N14 C45 C44 173.8(10) . .
C47 C46 C44 125.0(7) . .
C47 C46 S1 121.4(5) . .
C44 C46 S1 113.5(5) . .
C46 C47 C49 121.2(7) . .
C46 C47 C48 123.8(6) . .
C49 C47 C48 114.9(6) . .
N15 C48 C47 175.7(11) . .
N16 C49 C47 178.8(8) . .
S1 C50 H50A 109.5 . .
S1 C50 H50B 109.5 . .
H50A C50 H50B 109.5 . .
S1 C50 H50C 109.5 . .
H50A C50 H50C 109.5 . .
H50B C50 H50C 109.5 . .
N17 C51 C52 175.7(13) . .
C51 C52 H52A 109.5 . .
C51 C52 H52B 109.5 . .
H52A C52 H52B 109.5 . .
C51 C52 H52C 109.5 . .
H52A C52 H52C 109.5 . .
H52B C52 H52C 109.5 . .
N18 C53 C54 177.0(13) . .
C53 C54 H54A 109.5 . .
C53 C54 H54B 109.5 . .
H54A C54 H54B 109.5 . .
C53 C54 H54C 109.5 . .
H54A C54 H54C 109.5 . .
H54B C54 H54C 109.5 . .
C1 N1 N4 107.8(4) . .
C1 N1 Fe1 127.8(4) . .
N4 N1 Fe1 120.9(3) . .
C15 N2 N5 108.1(4) . .
C15 N2 Fe1 129.1(4) . .
N5 N2 Fe1 121.3(3) . .
C29 N3 N6 108.1(4) . .
C29 N3 Fe1 128.0(4) . .
N6 N3 Fe1 122.6(3) . .
C2 N4 N1 106.2(5) . .
C16 N5 N2 105.2(5) . .
C30 N6 N3 106.0(4) . .
C1 N7 C2 106.1(5) . .
C1 N7 N8 126.5(5) . .
C2 N7 N8 127.4(5) . .
N7 N8 C3 116.2(4) . .
N7 N8 C13 116.2(4) . .
C3 N8 C13 126.0(5) . .
C15 N9 C16 105.1(5) . .
C15 N9 N10 126.5(4) . .
C16 N9 N10 128.2(4) . .
C27 N10 N9 114.8(4) . .
C27 N10 C17 128.5(5) . .
N9 N10 C17 116.7(5) . .
C29 N11 C30 105.9(4) . .
C29 N11 N12 126.2(4) . .
C30 N11 N12 127.9(4) . .
N11 N12 C41 115.4(4) . .
N11 N12 C31 116.3(4) . .
C41 N12 C31 128.2(5) . .
C46 S1 C50 104.2(4) . .
N3 Fe1 N3 180 . 3
N3 Fe1 N2 90.02(16) . 3
N3 Fe1 N2 89.98(16) 3 3
N3 Fe1 N2 89.98(16) . .
N3 Fe1 N2 90.02(16) 3 .
N2 Fe1 N2 180 3 .
N3 Fe1 N1 92.49(16) . .
N3 Fe1 N1 87.51(16) 3 .
N2 Fe1 N1 88.20(16) 3 .
N2 Fe1 N1 91.80(16) . .
N3 Fe1 N1 87.51(16) . 3
N3 Fe1 N1 92.49(16) 3 3
N2 Fe1 N1 91.81(16) 3 3
N2 Fe1 N1 88.19(16) . 3
N1 Fe1 N1 180 . 3

loop_
_geom_bond_atom_site_label_1
_geom_bond_atom_site_label_2
_geom_bond_distance
C1 N1 1.286(6)
C1 N7 1.335(7)
C1 H1 0.93
C2 N4 1.297(7)
C2 N7 1.352(7)
C2 H2 0.93
C3 O1 1.217(6)
C3 N8 1.408(7)
C3 C4 1.453(8)
C4 C5 1.375(8)
C4 C14 1.427(8)
C5 C6 1.382(9)
C5 H5 0.93
C6 C7 1.350(10)
C6 H6 0.93
C7 C8 1.413(10)
C7 H7 0.93
C8 C9 1.401(10)
C8 C14 1.415(8)
C9 C10 1.362(11)
C9 H9 0.93
C10 C11 1.381(10)
C10 H10 0.93
C11 C12 1.377(8)
C11 H11 0.93
C12 C14 1.400(8)
C12 C13 1.465(8)
C13 O2 1.217(7)
C13 N8 1.413(7)
C15 N2 1.274(6)
C15 N9 1.342(6)
C15 H15 0.93
C16 N5 1.288(7)
C16 N9 1.345(7)
C16 H16 0.93
C17 O4 1.197(7)
C17 N10 1.405(7)
C17 C18 1.482(9)
C18 C19 1.369(8)
C18 C28 1.416(8)
C19 C20 1.432(10)
C19 H19 0.93
C20 C21 1.352(11)
C20 H20 0.93
C21 C22 1.389(11)
C21 H21 0.93
C22 C23 1.417(10)
C22 C28 1.419(8)
C23 C24 1.315(11)
C23 H23 0.93
C24 C25 1.391(9)
C24 H24 0.93
C25 C26 1.367(8)
C25 H25 0.93
C26 C28 1.394(8)
C26 C27 1.485(8)
C27 O3 1.205(7)
C27 N10 1.388(7)
C29 N3 1.298(6)
C29 N11 1.329(6)
C29 H29 0.93
C30 N6 1.289(7)
C30 N11 1.357(7)
C30 H30 0.93
C31 O5 1.204(7)
C31 N12 1.403(7)
C31 C32 1.465(8)
C32 C33 1.363(8)
C32 C42 1.418(8)
C33 C34 1.388(9)
C33 H33 0.93
C34 C35 1.334(10)
C34 H34 0.93
C35 C36 1.421(10)
C35 H35 0.93
C36 C37 1.406(10)
C36 C42 1.422(8)
C37 C38 1.371(10)
C37 H37 0.93
C38 C39 1.399(9)
C38 H38 0.93
C39 C40 1.360(8)
C39 H39 0.93
C40 C42 1.414(8)
C40 C41 1.468(7)
C41 O6 1.216(6)
C41 N12 1.396(7)
C43 N13 1.138(9)
C43 C44 1.432(10)
C44 C46 1.407(9)
C44 C45 1.422(12)
C45 N14 1.138(11)
C46 C47 1.382(9)
C46 S1 1.753(7)
C47 C49 1.408(9)
C47 C48 1.430(12)
C48 N15 1.148(10)
C49 N16 1.134(8)
C50 S1 1.782(9)
C50 H50A 0.96
C50 H50B 0.96
C50 H50C 0.96
C51 N17 1.103(12)
C51 C52 1.422(15)
C52 H52A 0.96
C52 H52B 0.96
C52 H52C 0.96
C53 N18 1.091(12)
C53 C54 1.410(13)
C54 H54A 0.96
C54 H54B 0.96
C54 H54C 0.96
N1 N4 1.393(6)
N1 Fe1 2.200(4)
N2 N5 1.399(6)
N2 Fe1 2.190(4)
N3 N6 1.384(6)
N3 Fe1 2.176(4)
N7 N8 1.389(6)
N9 N10 1.390(6)
N11 N12 1.390(5)
